data_7031080
loop_
_publ_author_name
'Plitt, Patrick'
'Pritzkow, Hans'
'Kramer, Roland'

_publ_section_title
;
 Biphenyl derived Schiff-base vanadium(V) complexes with pendant
 OH-groups--structure, characterization and hydrogen peroxide mediated
 sulfide oxygenation.
;
_journal_issue 15
_journal_name_full 'Dalton transactions (Cambridge, England : 2003)'
_journal_page_first 2314
_journal_page_last 2320
_journal_paper_doi 10.1039/B403600J
_journal_year 2004
_chemical_formula_moiety 'C19 H15 N O2'
_chemical_formula_sum 'C19 H15 N O2'
_chemical_formula_weight 289.32
_chemical_name_systematic
;
?
;
_space_group_IT_number 14
_symmetry_cell_setting monoclinic
_symmetry_space_group_name_Hall '-P 2yn'
_symmetry_space_group_name_H-M 'P 1 21/n 1'
_atom_sites_solution_hydrogens difmap
_atom_sites_solution_primary direct
_atom_sites_solution_secondary difmap
_audit_creation_method SHELXL-97
_cell_angle_alpha 90.00
_cell_angle_beta 90.5900(10)
_cell_angle_gamma 90.00
_cell_formula_units_Z 4
_cell_length_a 6.1253(3)
_cell_length_b 18.8475(8)
_cell_length_c 12.1564(5)
_cell_measurement_temperature 103(2)
_cell_volume 1403.34(11)
_computing_cell_refinement 'Bruker SAINT'
_computing_data_collection 'Bruker SMART'
_computing_data_reduction 'Bruker SAINT'
_computing_molecular_graphics 'Bruker SHELXTL'
_computing_publication_material 'SHELXL-97 (Sheldrick, 1997)'
_computing_structure_refinement 'SHELXL-97 (Sheldrick, 1997)'
_computing_structure_solution 'SHELXS-97 (Sheldrick, 1990)'
_diffrn_ambient_temperature 103(2)
_diffrn_measured_fraction_theta_full 0.978
_diffrn_measured_fraction_theta_max 0.978
_diffrn_measurement_device_type 'CCD area detector'
_diffrn_measurement_method \w-scans
_diffrn_radiation_monochromator graphite
_diffrn_radiation_source 'fine-focus sealed tube'
_diffrn_radiation_type MoK\a
_diffrn_radiation_wavelength 0.71073
_diffrn_reflns_av_R_equivalents 0.0259
_diffrn_reflns_av_sigmaI/netI 0.0259
_diffrn_reflns_limit_h_max 9
_diffrn_reflns_limit_h_min -9
_diffrn_reflns_limit_k_max 27
_diffrn_reflns_limit_k_min 0
_diffrn_reflns_limit_l_max 17
_diffrn_reflns_limit_l_min 0
_diffrn_reflns_number 13347
_diffrn_reflns_theta_full 32.02
_diffrn_reflns_theta_max 32.02
_diffrn_reflns_theta_min 1.99
_exptl_absorpt_coefficient_mu 0.089
_exptl_absorpt_correction_T_max 1.0000
_exptl_absorpt_correction_T_min 0.9120
_exptl_absorpt_correction_type multi-scan
_exptl_absorpt_process_details SADABS
_exptl_crystal_colour red
_exptl_crystal_density_diffrn 1.369
_exptl_crystal_density_method 'not measured'
_exptl_crystal_description block
_exptl_crystal_F_000 608
_exptl_crystal_size_max 0.35
_exptl_crystal_size_mid 0.20
_exptl_crystal_size_min 0.15
_refine_diff_density_max 0.579
_refine_diff_density_min -0.195
_refine_diff_density_rms 0.064
_refine_ls_extinction_method none
_refine_ls_goodness_of_fit_ref 1.048
_refine_ls_hydrogen_treatment refall
_refine_ls_matrix_type full
_refine_ls_number_parameters 259
_refine_ls_number_reflns 4775
_refine_ls_number_restraints 0
_refine_ls_restrained_S_all 1.048
_refine_ls_R_factor_all 0.0545
_refine_ls_R_factor_gt 0.0453
_refine_ls_shift/su_max 0.000
_refine_ls_shift/su_mean 0.000
_refine_ls_structure_factor_coef Fsqd
_refine_ls_weighting_details 'calc w=1/[\s^2^(Fo^2^)+(0.0774P)^2^+0.4005P] where P=(Fo^2^+2Fc^2^)/3'
_refine_ls_weighting_scheme calc
_refine_ls_wR_factor_gt 0.1220
_refine_ls_wR_factor_ref 0.1324
_reflns_number_gt 4029
_reflns_number_total 4775
_reflns_threshold_expression >2sigma(I)
_cod_data_source_file b403600j.txt
_cod_data_source_block plitt13
_cod_depositor_comments
;
The following automatic conversions were performed:

'_symmetry_cell_setting' value 'Monoclinic' changed to 'monoclinic'
according to
/usr/data/users/saulius/automatic-downloads/retrospective/RSC/lib/dictionaries/cif_core.dic
dictionary named 'cif_core.dic' version 2.4.2 from 2011-04-26.

Automatic conversion script
Id: cif_fix_values 2281 2013-09-26 08:29:07Z andrius 
;
_cod_original_sg_symbol_H-M P2(1)/n
_cod_database_code 7031080

loop_
_symmetry_equiv_pos_as_xyz
'x, y, z'
'-x+1/2, y+1/2, -z+1/2'
'-x, -y, -z'
'x-1/2, -y-1/2, z-1/2'

loop_
_atom_site_label
_atom_site_type_symbol
_atom_site_fract_x
_atom_site_fract_y
_atom_site_fract_z
_atom_site_U_iso_or_equiv
_atom_site_adp_type
_atom_site_occupancy
_atom_site_symmetry_multiplicity
_atom_site_calc_flag
O1 O 0.80996(11) 0.09823(4) 0.05337(6) 0.01626(15) Uani 1 1 d
O2 O 0.30046(12) 0.03834(4) -0.05872(6) 0.01802(15) Uani 1 1 d
N1 N 0.57620(13) 0.14045(4) -0.11416(7) 0.01455(16) Uani 1 1 d
C1 C 0.39338(15) 0.12875(5) -0.18313(7) 0.01411(17) Uani 1 1 d
C2 C 0.24863(15) 0.07493(5) -0.15128(7) 0.01422(17) Uani 1 1 d
C3 C 0.06087(16) 0.06248(5) -0.21414(8) 0.01650(18) Uani 1 1 d
C4 C 0.02191(17) 0.10216(5) -0.30894(8) 0.01872(19) Uani 1 1 d
C5 C 0.17048(17) 0.15350(6) -0.34276(8) 0.01913(19) Uani 1 1 d
C6 C 0.35577(16) 0.16712(5) -0.27949(8) 0.01771(18) Uani 1 1 d
C7 C 0.71425(16) 0.19347(5) -0.12054(8) 0.01542(17) Uani 1 1 d
C8 C 0.89612(15) 0.20152(5) -0.04914(7) 0.01399(17) Uani 1 1 d
C9 C 1.04056(16) 0.25909(5) -0.06894(8) 0.01707(18) Uani 1 1 d
C10 C 1.22608(17) 0.26715(5) -0.00630(8) 0.01810(19) Uani 1 1 d
C11 C 1.26733(16) 0.21907(5) 0.08090(8) 0.01581(18) Uani 1 1 d
C12 C 1.12789(15) 0.16396(5) 0.10639(7) 0.01337(17) Uani 1 1 d
C13 C 0.93759(15) 0.15137(5) 0.03829(7) 0.01306(16) Uani 1 1 d
C14 C 1.17418(15) 0.11990(5) 0.20495(7) 0.01357(17) Uani 1 1 d
C15 C 1.01845(16) 0.11400(5) 0.28820(8) 0.01591(18) Uani 1 1 d
C16 C 1.06842(17) 0.07824(5) 0.38548(8) 0.01796(19) Uani 1 1 d
C17 C 1.27260(17) 0.04715(5) 0.40091(8) 0.01908(19) Uani 1 1 d
C18 C 1.42603(17) 0.05094(6) 0.31754(8) 0.01915(19) Uani 1 1 d
C19 C 1.37762(16) 0.08742(5) 0.22024(8) 0.01661(18) Uani 1 1 d
H1N H 0.604(3) 0.1107(11) -0.0583(16) 0.047(5) Uiso 1 1 d
H2O H 0.233(3) -0.0020(11) -0.0602(14) 0.038(5) Uiso 1 1 d
H3 H -0.037(3) 0.0262(8) -0.1904(12) 0.024(4) Uiso 1 1 d
H4 H -0.109(3) 0.0918(8) -0.3525(12) 0.023(4) Uiso 1 1 d
H5 H 0.149(3) 0.1789(9) -0.4133(13) 0.026(4) Uiso 1 1 d
H6 H 0.457(3) 0.2019(8) -0.3049(12) 0.024(4) Uiso 1 1 d
H7 H 0.693(2) 0.2293(8) -0.1784(12) 0.022(4) Uiso 1 1 d
H9 H 1.004(3) 0.2943(9) -0.1278(13) 0.027(4) Uiso 1 1 d
H10 H 1.323(2) 0.3060(8) -0.0214(13) 0.025(4) Uiso 1 1 d
H11 H 1.396(3) 0.2263(8) 0.1271(13) 0.026(4) Uiso 1 1 d
H15 H 0.875(2) 0.1359(8) 0.2779(12) 0.018(3) Uiso 1 1 d
H16 H 0.962(2) 0.0758(8) 0.4430(12) 0.022(3) Uiso 1 1 d
H17 H 1.306(3) 0.0227(8) 0.4685(13) 0.027(4) Uiso 1 1 d
H18 H 1.571(3) 0.0273(8) 0.3262(13) 0.026(4) Uiso 1 1 d
H19 H 1.486(3) 0.0903(8) 0.1622(13) 0.025(4) Uiso 1 1 d

loop_
_atom_site_aniso_label
_atom_site_aniso_U_11
_atom_site_aniso_U_22
_atom_site_aniso_U_33
_atom_site_aniso_U_23
_atom_site_aniso_U_13
_atom_site_aniso_U_12
O1 0.0146(3) 0.0158(3) 0.0184(3) 0.0029(2) -0.0012(2) -0.0030(2)
O2 0.0212(3) 0.0149(3) 0.0179(3) 0.0042(2) -0.0038(3) -0.0012(3)
N1 0.0133(3) 0.0154(4) 0.0149(3) 0.0017(3) -0.0018(3) 0.0006(3)
C1 0.0132(4) 0.0147(4) 0.0144(4) 0.0005(3) -0.0016(3) 0.0011(3)
C2 0.0162(4) 0.0125(4) 0.0140(4) 0.0000(3) -0.0005(3) 0.0019(3)
C3 0.0161(4) 0.0155(4) 0.0179(4) -0.0017(3) -0.0016(3) -0.0008(3)
C4 0.0181(4) 0.0191(4) 0.0188(4) -0.0016(3) -0.0050(3) 0.0008(3)
C5 0.0208(4) 0.0204(4) 0.0160(4) 0.0016(3) -0.0044(3) 0.0012(3)
C6 0.0182(4) 0.0186(4) 0.0164(4) 0.0033(3) -0.0023(3) -0.0013(3)
C7 0.0161(4) 0.0146(4) 0.0155(4) 0.0009(3) -0.0007(3) 0.0007(3)
C8 0.0143(4) 0.0132(4) 0.0145(4) 0.0009(3) -0.0006(3) -0.0005(3)
C9 0.0205(4) 0.0144(4) 0.0162(4) 0.0023(3) -0.0009(3) -0.0021(3)
C10 0.0208(4) 0.0156(4) 0.0179(4) 0.0021(3) -0.0007(3) -0.0053(3)
C11 0.0161(4) 0.0160(4) 0.0153(4) -0.0001(3) -0.0004(3) -0.0027(3)
C12 0.0139(4) 0.0134(4) 0.0127(4) -0.0005(3) 0.0002(3) -0.0005(3)
C13 0.0128(4) 0.0133(4) 0.0131(4) -0.0002(3) 0.0007(3) 0.0002(3)
C14 0.0145(4) 0.0137(4) 0.0125(4) -0.0008(3) -0.0007(3) -0.0012(3)
C15 0.0157(4) 0.0174(4) 0.0145(4) -0.0008(3) 0.0012(3) 0.0007(3)
C16 0.0205(4) 0.0199(4) 0.0135(4) -0.0001(3) 0.0025(3) -0.0004(3)
C17 0.0223(5) 0.0199(4) 0.0150(4) 0.0015(3) -0.0027(3) -0.0007(3)
C18 0.0172(4) 0.0213(5) 0.0188(4) 0.0017(3) -0.0029(3) 0.0015(3)
C19 0.0143(4) 0.0199(4) 0.0157(4) 0.0010(3) 0.0005(3) 0.0004(3)

loop_
_atom_type_symbol
_atom_type_description
_atom_type_scat_dispersion_real
_atom_type_scat_dispersion_imag
_atom_type_scat_source
C C 0.0033 0.0016 'International Tables Vol C Tables 4.2.6.8 and 6.1.1.4'
H H 0.0000 0.0000 'International Tables Vol C Tables 4.2.6.8 and 6.1.1.4'
N N 0.0061 0.0033 'International Tables Vol C Tables 4.2.6.8 and 6.1.1.4'
O O 0.0106 0.0060 'International Tables Vol C Tables 4.2.6.8 and 6.1.1.4'

loop_
_geom_angle_atom_site_label_1
_geom_angle_atom_site_label_2
_geom_angle_atom_site_label_3
_geom_angle
C2 O2 H2O 108.8(12)
C7 N1 C1 126.35(8)
C7 N1 H1N 113.9(13)
C1 N1 H1N 119.8(13)
C6 C1 C2 120.47(8)
C6 C1 N1 122.84(9)
C2 C1 N1 116.68(8)
O2 C2 C3 123.68(9)
O2 C2 C1 116.97(8)
C3 C2 C1 119.35(8)
C4 C3 C2 119.78(9)
C4 C3 H3 122.1(9)
C2 C3 H3 118.1(9)
C3 C4 C5 120.69(9)
C3 C4 H4 118.3(9)
C5 C4 H4 120.9(9)
C6 C5 C4 119.85(9)
C6 C5 H5 119.5(9)
C4 C5 H5 120.6(9)
C5 C6 C1 119.78(9)
C5 C6 H6 118.6(9)
C1 C6 H6 121.6(9)
N1 C7 C8 123.37(9)
N1 C7 H7 118.9(9)
C8 C7 H7 117.7(9)
C7 C8 C9 117.76(8)
C7 C8 C13 120.91(8)
C9 C8 C13 121.29(8)
C10 C9 C8 120.30(9)
C10 C9 H9 120.2(9)
C8 C9 H9 119.5(9)
C9 C10 C11 119.08(9)
C9 C10 H10 119.3(9)
C11 C10 H10 121.6(9)
C12 C11 C10 122.90(9)
C12 C11 H11 118.4(9)
C10 C11 H11 118.7(9)
C11 C12 C13 119.51(8)
C11 C12 C14 119.25(8)
C13 C12 C14 121.22(8)
O1 C13 C12 122.39(8)
O1 C13 C8 120.86(8)
C12 C13 C8 116.75(8)
C19 C14 C15 118.75(8)
C19 C14 C12 121.01(8)
C15 C14 C12 120.11(8)
C16 C15 C14 120.40(9)
C16 C15 H15 120.2(8)
C14 C15 H15 119.4(8)
C17 C16 C15 120.50(9)
C17 C16 H16 119.8(9)
C15 C16 H16 119.7(9)
C18 C17 C16 119.53(9)
C18 C17 H17 120.4(10)
C16 C17 H17 120.1(10)
C17 C18 C19 120.20(9)
C17 C18 H18 120.4(9)
C19 C18 H18 119.4(9)
C18 C19 C14 120.58(9)
C18 C19 H19 120.1(9)
C14 C19 H19 119.3(9)

loop_
_geom_bond_atom_site_label_1
_geom_bond_atom_site_label_2
_geom_bond_distance
O1 C13 1.2849(11)
O2 C2 1.3547(11)
O2 H2O 0.86(2)
N1 C7 1.3119(12)
N1 C1 1.4093(12)
N1 H1N 0.89(2)
C1 C6 1.3938(13)
C1 C2 1.4043(13)
C2 C3 1.3941(13)
C3 C4 1.3923(14)
C3 H3 0.956(15)
C4 C5 1.3933(15)
C4 H4 0.974(16)
C5 C6 1.3884(14)
C5 H5 0.990(16)
C6 H6 0.958(16)
C7 C8 1.4133(13)
C7 H7 0.982(15)
C8 C9 1.4222(13)
C8 C13 1.4429(13)
C9 C10 1.3699(14)
C9 H9 0.999(16)
C10 C11 1.4153(13)
C10 H10 0.963(16)
C11 C12 1.3820(13)
C11 H11 0.972(16)
C12 C13 1.4424(12)
C12 C14 1.4827(12)
C14 C19 1.3990(13)
C14 C15 1.4023(13)
C15 C16 1.3925(13)
C15 H15 0.976(15)
C16 C17 1.3921(15)
C16 H16 0.963(15)
C17 C18 1.3911(15)
C17 H17 0.962(16)
C18 C19 1.3973(13)
C18 H18 0.996(16)
C19 H19 0.973(16)
